data_7150507
loop_
_publ_author_name
'Mori, Akira'
'Kawakami, Hiroko'
'Kato, Nobuo'
'Wu, Shu-Ping'
'Takeshita, Hitoshi'

_publ_section_title
;
 Photochemical reactions of 2-bromotropone and 2,7-dibromotropone with
 9,10-dicyanoanthracene
;
_journal_issue 10
_journal_name_full 'Organic &amp;  Biomolecular Chemistry'
_journal_page_first 1730
_journal_paper_doi 10.1039/b300922j
_journal_volume 1
_journal_year 2003
_chemical_formula_moiety
; 
C30 H17 Br N2 O2, C6 H6
;
_chemical_formula_sum 'C36 H23 Br N2 O2'
_chemical_formula_weight 595.47
_chemical_name_systematic
; 
9,10-Dicyano-9-(6-bromo-5-oxocyclohepta-1,3,6-
trienyl)-10-(7-oxocyclohepta- 1,3,5-trienyl)-9,10-
dihydroanthracene
;
_space_group_IT_number 14
_symmetry_cell_setting monoclinic
_symmetry_space_group_name_Hall '-P 2ybc'
_symmetry_space_group_name_H-M 'P 1 21/c 1'
_atom_sites_solution_hydrogens geom
_atom_sites_solution_primary direct
_atom_sites_solution_secondary difmap
_audit_creation_method SHELXL
_cell_angle_alpha 90.00
_cell_angle_beta 106.59(2)
_cell_angle_gamma 90.00
_cell_formula_units_Z 4
_cell_length_a 10.889(2)
_cell_length_b 28.960(5)
_cell_length_c 9.213(2)
_cell_measurement_reflns_used 25
_cell_measurement_temperature 296(2)
_cell_measurement_theta_max 45.85
_cell_measurement_theta_min 40.27
_cell_volume 2784.3(10)
_computing_cell_refinement ' CAD-4 Software (Enraf-Nonius, 1989)'
_computing_data_collection ' CAD-4 Software (Enraf-Nonius, 1989)'
_computing_data_reduction ' MolEN (Fair, 1990)'
_computing_molecular_graphics 'Xtal_GX (Hall & du Boulay, 1995)'
_computing_publication_material 'SHELXL93 (Sheldrick, 1993)'
_computing_structure_refinement 'SHELXL93 (Sheldrick, 1993)'
_computing_structure_solution
; SIR92 (Altomare, Burla, Camalli, Cascarano, Giacovazzo, 
Guagliardi & Polidori, 1994) 
;
_diffrn_ambient_temperature 296(2)
_diffrn_measurement_device 'Enraf-Nonius FR590'
_diffrn_measurement_method \w--2\q
_diffrn_radiation_monochromator graphite
_diffrn_radiation_source 'fine-focus sealed tube'
_diffrn_radiation_type CuK\a
_diffrn_radiation_wavelength 1.54184
_diffrn_reflns_av_R_equivalents 0.0241
_diffrn_reflns_av_sigmaI/netI 0.0296
_diffrn_reflns_limit_h_max 13
_diffrn_reflns_limit_h_min -12
_diffrn_reflns_limit_k_max 0
_diffrn_reflns_limit_k_min -34
_diffrn_reflns_limit_l_max 0
_diffrn_reflns_limit_l_min -11
_diffrn_reflns_number 5397
_diffrn_reflns_theta_max 67.95
_diffrn_reflns_theta_min 3.05
_diffrn_standards_decay_% 1.0
_diffrn_standards_interval_time 120
_diffrn_standards_number 3
_exptl_absorpt_coefficient_mu 2.299
_exptl_absorpt_correction_T_max 0.9983
_exptl_absorpt_correction_T_min 0.8236
_exptl_absorpt_correction_type
; 
empirical via \y scans (North, Phillips, & Mathews, 1968) 
;
_exptl_crystal_colour 'brownish yellow'
_exptl_crystal_density_diffrn 1.421
_exptl_crystal_density_meas ?
_exptl_crystal_description prism
_exptl_crystal_F_000 1216
_exptl_crystal_size_max 0.35
_exptl_crystal_size_mid 0.30
_exptl_crystal_size_min 0.18
_refine_diff_density_max .487
_refine_diff_density_min -.725
_refine_ls_extinction_method none
_refine_ls_goodness_of_fit_all 1.039
_refine_ls_goodness_of_fit_obs 1.068
_refine_ls_hydrogen_treatment riding
_refine_ls_matrix_type full
_refine_ls_number_parameters 370
_refine_ls_number_reflns 5067
_refine_ls_number_restraints 0
_refine_ls_restrained_S_all 1.039
_refine_ls_restrained_S_obs 1.068
_refine_ls_R_factor_all 0.0718
_refine_ls_R_factor_obs 0.0480
_refine_ls_shift/esd_max -0.002
_refine_ls_shift/esd_mean 0.000
_refine_ls_structure_factor_coef Fsqd
_refine_ls_weighting_details 'w=1/[s^2^(Fo^2^)+( 0.0693P)^2^+2.0895P] where P=(Fo^2^+2Fc^2^)/3'
_refine_ls_weighting_scheme calc
_refine_ls_wR_factor_all 0.1446
_refine_ls_wR_factor_obs 0.1275
_reflns_number_observed 3815
_reflns_number_total 5067
_reflns_observed_criterion >2\s(I)
_cod_data_source_file b300922j.txt
_cod_data_source_block 16
_cod_depositor_comments
;
The following automatic conversions were performed:

'_refine_ls_weighting_scheme' value 'calc w=1/[s^2^(Fo^2^)+(
0.0693P)^2^+2.0895P] where P=(Fo^2^+2Fc^2^)/3' was changed to 'calc'.
New tag '_refine_ls_weighting_details' was created. The value of the
new tag was set to 'w=1/[s^2^(Fo^2^)+( 0.0693P)^2^+2.0895P] where
P=(Fo^2^+2Fc^2^)/3'.

Automatic conversion script
Id: cif_fix_values 3143 2015-03-26 13:38:13Z robertas 
;
_cod_original_cell_volume 2784.3(9)
_cod_database_code 7150507

loop_
_symmetry_equiv_pos_as_xyz
'x, y, z'
'-x, y+1/2, -z+1/2'
'-x, -y, -z'
'x, -y-1/2, z-1/2'

loop_
_atom_site_aniso_label
_atom_site_aniso_U_11
_atom_site_aniso_U_22
_atom_site_aniso_U_33
_atom_site_aniso_U_23
_atom_site_aniso_U_13
_atom_site_aniso_U_12
Br 0.0797(3) 0.0486(2) 0.1426(5) -0.0084(2) 0.0555(3) 0.0026(2)
O1 0.073(2) 0.087(2) 0.187(3) -0.049(2) 0.083(2) -0.011(2)
C1 0.038(2) 0.070(2) 0.068(2) -0.021(2) 0.0232(15) -0.0060(15)
C2 0.0400(15) 0.050(2) 0.061(2) -0.0055(14) 0.0179(14) -0.0007(13)
C3 0.0358(14) 0.049(2) 0.055(2) 0.0004(13) 0.0222(13) -0.0032(12)
C4 0.0360(14) 0.045(2) 0.0422(15) 0.0008(12) 0.0173(12) -0.0026(11)
C5 0.045(2) 0.049(2) 0.057(2) 0.0044(14) 0.0232(14) -0.0037(13)
C6 0.050(2) 0.065(2) 0.073(2) 0.013(2) 0.032(2) -0.011(2)
C7 0.040(2) 0.080(2) 0.059(2) 0.001(2) 0.0272(15) -0.004(2)
O1' 0.0543(12) 0.0474(12) 0.0651(14) -0.0024(10) 0.0288(11) 0.0024(10)
C1' 0.0362(14) 0.059(2) 0.041(2) -0.0079(13) 0.0124(12) 0.0010(13)
C2' 0.0362(14) 0.056(2) 0.043(2) -0.0015(13) 0.0177(12) -0.0044(12)
C3' 0.056(2) 0.063(2) 0.074(2) 0.005(2) 0.031(2) -0.012(2)
C4' 0.064(2) 0.094(3) 0.081(3) 0.015(2) 0.036(2) -0.022(2)
C5' 0.043(2) 0.134(4) 0.061(2) 0.003(2) 0.029(2) -0.008(2)
C6' 0.041(2) 0.118(4) 0.063(2) -0.020(2) 0.023(2) 0.002(2)
C7' 0.043(2) 0.084(3) 0.068(2) -0.019(2) 0.021(2) 0.004(2)
N1" 0.088(2) 0.045(2) 0.078(2) 0.0018(14) 0.035(2) 0.0059(15)
N2" 0.109(3) 0.045(2) 0.121(3) -0.008(2) 0.060(2) 0.002(2)
C1" 0.043(2) 0.063(2) 0.056(2) -0.016(2) 0.0213(14) -0.0052(14)
C2" 0.043(2) 0.086(3) 0.055(2) -0.022(2) 0.008(2) 0.004(2)
C3" 0.053(2) 0.088(3) 0.041(2) -0.004(2) 0.0150(15) 0.014(2)
C4" 0.047(2) 0.065(2) 0.046(2) 0.0045(15) 0.0232(14) 0.0067(14)
C4a" 0.0349(14) 0.049(2) 0.041(2) -0.0030(12) 0.0157(12) 0.0033(12)
C5" 0.0367(14) 0.0388(14) 0.045(2) 0.0011(12) 0.0187(12) -0.0007(11)
C5a" 0.0345(13) 0.0429(14) 0.0415(15) -0.0017(12) 0.0163(11) 0.0025(11)
C6" 0.0390(15) 0.058(2) 0.050(2) -0.0044(14) 0.0161(13) -0.0017(13)
C7" 0.044(2) 0.069(2) 0.050(2) -0.006(2) 0.0075(14) 0.007(2)
C8" 0.057(2) 0.067(2) 0.041(2) 0.0092(15) 0.0142(15) 0.014(2)
C9" 0.052(2) 0.049(2) 0.051(2) 0.0090(14) 0.0244(15) 0.0077(13)
C9a" 0.0383(14) 0.0378(14) 0.043(2) 0.0009(11) 0.0192(12) 0.0061(11)
C10" 0.0390(14) 0.0381(14) 0.051(2) -0.0032(12) 0.0218(13) -0.0037(11)
C10a" 0.0364(14) 0.0464(15) 0.046(2) -0.0075(12) 0.0187(12) 0.0004(12)
C11" 0.050(2) 0.048(2) 0.047(2) 0.0012(13) 0.0213(14) 0.0008(13)
C12" 0.060(2) 0.044(2) 0.069(2) -0.0051(15) 0.033(2) -0.0055(14)
C1B 0.092(3) 0.057(2) 0.081(3) -0.010(2) 0.037(2) -0.002(2)
C2B 0.084(3) 0.058(2) 0.096(3) 0.014(2) 0.020(3) 0.004(2)
C3B 0.138(5) 0.071(3) 0.059(2) 0.009(2) 0.013(3) -0.020(3)
C4B 0.142(5) 0.096(4) 0.088(4) -0.016(3) 0.062(4) 0.010(3)
C5B 0.077(3) 0.092(3) 0.116(4) -0.015(3) 0.038(3) 0.007(2)
C6B 0.075(3) 0.067(2) 0.082(3) -0.012(2) 0.016(2) -0.009(2)

loop_
_atom_site_label
_atom_site_type_symbol
_atom_site_fract_x
_atom_site_fract_y
_atom_site_fract_z
_atom_site_U_iso_or_equiv
_atom_site_thermal_displace_type
_atom_site_occupancy
_atom_site_calc_flag
_atom_site_refinement_flags
_atom_site_disorder_group
Br Br 0.46146(4) 0.756096(14) 0.68047(7) 0.0854(2) Uani 1 d . .
O1 O 0.2651(3) 0.70728(11) 0.7768(5) 0.1063(12) Uani 1 d . .
C1 C 0.3354(3) 0.67774(12) 0.7482(4) 0.0570(8) Uani 1 d . .
C2 C 0.4444(3) 0.69150(11) 0.6946(4) 0.0495(7) Uani 1 d . .
C3 C 0.5322(3) 0.66575(10) 0.6531(3) 0.0448(7) Uani 1 d . .
H3 H 0.5928(3) 0.68286(10) 0.6227(3) 0.054 Uiso 1 calc R .
C4 C 0.5483(3) 0.61702(10) 0.6477(3) 0.0399(6) Uani 1 d . .
C5 C 0.4734(3) 0.58438(11) 0.6842(3) 0.0484(7) Uani 1 d . .
H5 H 0.4951(3) 0.55387(11) 0.6719(3) 0.058 Uiso 1 calc R .
C6 C 0.3648(3) 0.59125(13) 0.7394(4) 0.0598(9) Uani 1 d . .
H6 H 0.3267(3) 0.56416(13) 0.7592(4) 0.072 Uiso 1 calc R .
C7 C 0.3088(3) 0.62983(13) 0.7674(4) 0.0571(8) Uani 1 d . .
H7 H 0.2400(3) 0.62487(13) 0.8064(4) 0.068 Uiso 1 calc R .
O1' O 0.9305(2) 0.58315(7) 0.4950(3) 0.0532(5) Uani 1 d . .
C1' C 0.9980(3) 0.61081(11) 0.4518(3) 0.0451(7) Uani 1 d . .
C2' C 0.9686(3) 0.66042(11) 0.4512(3) 0.0437(7) Uani 1 d . .
C3' C 1.0344(3) 0.69559(13) 0.4133(4) 0.0618(9) Uani 1 d . .
H3' H 1.0011(3) 0.72471(13) 0.4217(4) 0.074 Uiso 1 calc R .
C4' C 1.1478(4) 0.6957(2) 0.3619(5) 0.0767(11) Uani 1 d . .
H4' H 1.1772(4) 0.7248(2) 0.3446(5) 0.092 Uiso 1 calc R .
C5' C 1.2163(3) 0.6603(2) 0.3356(4) 0.0763(12) Uani 1 d . .
H5' H 1.2868(3) 0.6676(2) 0.3021(4) 0.092 Uiso 1 calc R .
C6' C 1.1944(3) 0.6135(2) 0.3528(4) 0.0723(11) Uani 1 d . .
H6' H 1.2513(3) 0.5937(2) 0.3256(4) 0.087 Uiso 1 calc R .
C7' C 1.1044(3) 0.59246(14) 0.4023(4) 0.0637(9) Uani 1 d . .
H7' H 1.1108(3) 0.56043(14) 0.4057(4) 0.076 Uiso 1 calc R .
N1" N 0.6921(3) 0.51342(10) 0.5877(4) 0.0678(8) Uani 1 d . .
N2" N 0.7945(4) 0.75778(11) 0.5058(5) 0.0861(11) Uani 1 d . .
C1" C 0.9743(3) 0.67083(12) 0.7764(4) 0.0524(8) Uani 1 d . .
H1" H 1.0301(3) 0.69098(12) 0.7484(4) 0.063 Uiso 1 calc R .
C2" C 0.9973(3) 0.65841(14) 0.9256(4) 0.0627(9) Uani 1 d . .
H2" H 1.0685(3) 0.67013(14) 0.9979(4) 0.075 Uiso 1 calc R .
C3" C 0.9154(3) 0.62864(14) 0.9689(4) 0.0605(9) Uani 1 d . .
H3" H 0.9307(3) 0.62036(14) 1.0700(4) 0.073 Uiso 1 calc R .
C4" C 0.8103(3) 0.61123(12) 0.8604(3) 0.0507(7) Uani 1 d . .
H4" H 0.7551(3) 0.59101(12) 0.8891(3) 0.061 Uiso 1 calc R .
C4a" C 0.7860(3) 0.62358(10) 0.7087(3) 0.0404(6) Uani 1 d . .
C5" C 0.6668(3) 0.60344(9) 0.5953(3) 0.0387(6) Uani 1 d . .
C5a" C 0.6457(2) 0.61945(9) 0.4300(3) 0.0385(6) Uani 1 d . .
C6" C 0.5388(3) 0.60284(11) 0.3216(3) 0.0480(7) Uani 1 d . .
H6" H 0.4822(3) 0.58330(11) 0.3505(3) 0.058 Uiso 1 calc R .
C7" C 0.5151(3) 0.61497(12) 0.1708(4) 0.0556(8) Uani 1 d . .
H7" H 0.4427(3) 0.60387(12) 0.0990(4) 0.067 Uiso 1 calc R .
C8" C 0.5994(3) 0.64355(12) 0.1279(4) 0.0551(8) Uani 1 d . .
H8" H 0.5845(3) 0.65165(12) 0.0266(4) 0.066 Uiso 1 calc R .
C9" C 0.7067(3) 0.66029(10) 0.2358(3) 0.0485(7) Uani 1 d . .
H9" H 0.7637(3) 0.67950(10) 0.2063(3) 0.058 Uiso 1 calc R .
C9a" C 0.7298(3) 0.64864(9) 0.3877(3) 0.0383(6) Uani 1 d . .
C10" C 0.8477(3) 0.66985(9) 0.5023(3) 0.0407(6) Uani 1 d . .
C10a" C 0.8682(3) 0.65356(10) 0.6662(3) 0.0414(6) Uani 1 d . .
C11" C 0.6819(3) 0.55250(11) 0.5933(3) 0.0470(7) Uani 1 d . .
C12" C 0.8203(3) 0.72009(11) 0.5028(4) 0.0548(8) Uani 1 d . .
C1B C 0.7624(4) 0.52254(13) 0.1970(5) 0.0744(11) Uani 1 d . .
H1B H 0.7395(4) 0.54361(13) 0.2610(5) 0.089 Uiso 1 calc R .
C2B C 0.6839(5) 0.51602(14) 0.0544(6) 0.0805(12) Uani 1 d . .
H2B H 0.6069(5) 0.53203(14) 0.0219(6) 0.097 Uiso 1 calc R .
C3B C 0.7186(6) 0.4859(2) -0.0409(5) 0.093(2) Uani 1 d . .
H3B H 0.6660(6) 0.4813(2) -0.1388(5) 0.111 Uiso 1 calc R .
C4B C 0.8331(6) 0.4624(2) 0.0105(6) 0.103(2) Uani 1 d . .
H4B H 0.8587(6) 0.4423(2) -0.0539(6) 0.123 Uiso 1 calc R .
C5B C 0.9084(5) 0.4685(2) 0.1544(6) 0.0926(14) Uani 1 d . .
H5B H 0.9842(5) 0.4519(2) 0.1894(6) 0.111 Uiso 1 calc R .
C6B C 0.8731(4) 0.49877(14) 0.2467(5) 0.0759(11) Uani 1 d . .
H6B H 0.9253(4) 0.50322(14) 0.3449(5) 0.091 Uiso 1 calc R .

loop_
_atom_type_symbol
_atom_type_description
_atom_type_scat_dispersion_real
_atom_type_scat_dispersion_imag
_atom_type_scat_source
C C .0181 .0091 'International Tables Vol C Tables 4.2.6.8 and 6.1.1.4'
H H .0000 .0000 'International Tables Vol C Tables 4.2.6.8 and 6.1.1.4'
N N .0311 .0180 'International Tables Vol C Tables 4.2.6.8 and 6.1.1.4'
O O .0492 .0322 'International Tables Vol C Tables 4.2.6.8 and 6.1.1.4'
Br Br -.6763 1.2805 'International Tables Vol C Tables 4.2.6.8 and 6.1.1.4'

loop_
_geom_angle_atom_site_label_1
_geom_angle_atom_site_label_2
_geom_angle_atom_site_label_3
_geom_angle
_geom_angle_site_symmetry_1
_geom_angle_site_symmetry_3
_geom_angle_publ_flag
O1 C1 C7 119.1(3) . . ?
O1 C1 C2 119.9(3) . . ?
C7 C1 C2 121.0(3) . . ?
C3 C2 C1 130.7(3) . . ?
C3 C2 Br 115.8(2) . . ?
C1 C2 Br 113.5(2) . . ?
C2 C3 C4 131.4(3) . . ?
C5 C4 C3 126.5(3) . . ?
C5 C4 C5" 121.0(3) . . ?
C3 C4 C5" 112.6(2) . . ?
C4 C5 C6 127.7(3) . . ?
C7 C6 C5 131.0(3) . . ?
C6 C7 C1 131.7(3) . . ?
O1' C1' C7' 117.7(3) . . ?
O1' C1' C2' 119.3(2) . . ?
C7' C1' C2' 123.0(3) . . ?
C3' C2' C1' 127.4(3) . . ?
C3' C2' C10" 120.5(3) . . ?
C1' C2' C10" 112.0(2) . . ?
C2' C3' C4' 130.9(4) . . ?
C5' C4' C3' 129.4(4) . . ?
C4' C5' C6' 127.3(3) . . ?
C7' C6' C5' 130.3(4) . . ?
C6' C7' C1' 131.5(4) . . ?
C2" C1" C10a" 120.7(3) . . ?
C1" C2" C3" 120.3(3) . . ?
C2" C3" C4" 119.3(3) . . ?
C3" C4" C4a" 120.8(3) . . ?
C10a" C4a" C4" 119.6(3) . . ?
C10a" C4a" C5" 122.5(2) . . ?
C4" C4a" C5" 117.9(3) . . ?
C11" C5" C4a" 108.2(2) . . ?
C11" C5" C5a" 105.8(2) . . ?
C4a" C5" C5a" 114.7(2) . . ?
C11" C5" C4 111.1(2) . . ?
C4a" C5" C4 108.0(2) . . ?
C5a" C5" C4 109.1(2) . . ?
C9a" C5a" C6" 119.8(3) . . ?
C9a" C5a" C5" 122.5(2) . . ?
C6" C5a" C5" 117.7(2) . . ?
C7" C6" C5a" 120.8(3) . . ?
C8" C7" C6" 119.6(3) . . ?
C7" C8" C9" 119.9(3) . . ?
C8" C9" C9a" 120.7(3) . . ?
C5a" C9a" C9" 119.2(3) . . ?
C5a" C9a" C10" 122.8(2) . . ?
C9" C9a" C10" 118.0(2) . . ?
C12" C10" C10a" 105.7(2) . . ?
C12" C10" C9a" 105.3(2) . . ?
C10a" C10" C9a" 114.2(2) . . ?
C12" C10" C2' 111.3(2) . . ?
C10a" C10" C2' 110.4(2) . . ?
C9a" C10" C2' 109.7(2) . . ?
C4a" C10a" C1" 119.2(3) . . ?
C4a" C10a" C10" 123.2(2) . . ?
C1" C10a" C10" 117.6(3) . . ?
N1" C11" C5" 178.2(3) . . ?
N2" C12" C10" 176.6(4) . . ?
C6B C1B C2B 120.7(4) . . ?
C1B C2B C3B 119.8(4) . . ?
C2B C3B C4B 119.0(4) . . ?
C5B C4B C3B 120.3(4) . . ?
C6B C5B C4B 119.9(5) . . ?
C1B C6B C5B 120.3(4) . . ?

loop_
_geom_bond_atom_site_label_1
_geom_bond_atom_site_label_2
_geom_bond_distance
_geom_bond_site_symmetry_2
_geom_bond_publ_flag
Br C2 1.888(3) . ?
O1 C1 1.226(4) . ?
C1 C7 1.438(5) . ?
C1 C2 1.465(4) . ?
C2 C3 1.351(4) . ?
C3 C4 1.425(4) . ?
C4 C5 1.353(4) . ?
C4 C5" 1.552(4) . ?
C5 C6 1.428(4) . ?
C6 C7 1.333(5) . ?
O1' C1' 1.228(4) . ?
C1' C7' 1.461(4) . ?
C1' C2' 1.471(4) . ?
C2' C3' 1.347(4) . ?
C2' C10" 1.544(4) . ?
C3' C4' 1.444(5) . ?
C4' C5' 1.331(6) . ?
C5' C6' 1.393(6) . ?
C6' C7' 1.340(5) . ?
N1" C11" 1.140(4) . ?
N2" C12" 1.130(4) . ?
C1" C2" 1.374(5) . ?
C1" C10a" 1.395(4) . ?
C2" C3" 1.379(5) . ?
C3" C4" 1.382(5) . ?
C4" C4a" 1.393(4) . ?
C4a" C10a" 1.381(4) . ?
C4a" C5" 1.530(4) . ?
C5" C11" 1.485(4) . ?
C5" C5a" 1.545(4) . ?
C5a" C9a" 1.382(4) . ?
C5a" C6" 1.386(4) . ?
C6" C7" 1.384(4) . ?
C7" C8" 1.375(5) . ?
C8" C9" 1.388(5) . ?
C9" C9a" 1.391(4) . ?
C9a" C10" 1.538(4) . ?
C10" C12" 1.485(4) . ?
C10" C10a" 1.536(4) . ?
C1B C6B 1.349(6) . ?
C1B C2B 1.361(6) . ?
C2B C3B 1.364(7) . ?
C3B C4B 1.380(7) . ?
C4B C5B 1.357(7) . ?
C5B C6B 1.351(6) . ?

loop_
_geom_torsion_atom_site_label_1
_geom_torsion_atom_site_label_2
_geom_torsion_atom_site_label_3
_geom_torsion_atom_site_label_4
_geom_torsion
_geom_torsion_site_symmetry_1
_geom_torsion_site_symmetry_2
_geom_torsion_site_symmetry_3
_geom_torsion_site_symmetry_4
_geom_torsion_publ_flag
O1 C1 C2 C3 -178.3(4) . . . . ?
C7 C1 C2 C3 1.4(6) . . . . ?
O1 C1 C2 Br 1.0(5) . . . . ?
C7 C1 C2 Br -179.3(3) . . . . ?
C1 C2 C3 C4 -0.1(6) . . . . ?
Br C2 C3 C4 -179.4(3) . . . . ?
C2 C3 C4 C5 0.6(6) . . . . ?
C2 C3 C4 C5" -178.6(3) . . . . ?
C3 C4 C5 C6 -1.8(5) . . . . ?
C5" C4 C5 C6 177.4(3) . . . . ?
C4 C5 C6 C7 0.9(6) . . . . ?
C5 C6 C7 C1 1.9(7) . . . . ?
O1 C1 C7 C6 176.8(4) . . . . ?
C2 C1 C7 C6 -2.9(6) . . . . ?
O1' C1' C2' C3' 177.3(3) . . . . ?
C7' C1' C2' C3' -3.0(5) . . . . ?
O1' C1' C2' C10" -2.3(4) . . . . ?
C7' C1' C2' C10" 177.4(3) . . . . ?
C1' C2' C3' C4' 0.9(6) . . . . ?
C10" C2' C3' C4' -179.5(4) . . . . ?
C2' C3' C4' C5' 1.4(7) . . . . ?
C3' C4' C5' C6' -0.3(8) . . . . ?
C4' C5' C6' C7' -2.0(7) . . . . ?
C5' C6' C7' C1' 1.4(7) . . . . ?
O1' C1' C7' C6' -178.5(4) . . . . ?
C2' C1' C7' C6' 1.7(6) . . . . ?
C10a" C1" C2" C3" -0.1(5) . . . . ?
C1" C2" C3" C4" 0.4(5) . . . . ?
C2" C3" C4" C4a" -0.3(5) . . . . ?
C3" C4" C4a" C10a" 0.1(4) . . . . ?
C3" C4" C4a" C5" -179.2(3) . . . . ?
C10a" C4a" C5" C11" 117.6(3) . . . . ?
C4" C4a" C5" C11" -63.2(3) . . . . ?
C10a" C4a" C5" C5a" -0.2(4) . . . . ?
C4" C4a" C5" C5a" 179.1(2) . . . . ?
C10a" C4a" C5" C4 -122.1(3) . . . . ?
C4" C4a" C5" C4 57.2(3) . . . . ?
C5 C4 C5" C11" -0.2(4) . . . . ?
C3 C4 C5" C11" 179.1(3) . . . . ?
C5 C4 C5" C4a" -118.7(3) . . . . ?
C3 C4 C5" C4a" 60.6(3) . . . . ?
C5 C4 C5" C5a" 116.0(3) . . . . ?
C3 C4 C5" C5a" -64.7(3) . . . . ?
C11" C5" C5a" C9a" -117.4(3) . . . . ?
C4a" C5" C5a" C9a" 1.7(4) . . . . ?
C4 C5" C5a" C9a" 123.0(3) . . . . ?
C11" C5" C5a" C6" 61.5(3) . . . . ?
C4a" C5" C5a" C6" -179.4(2) . . . . ?
C4 C5" C5a" C6" -58.1(3) . . . . ?
C9a" C5a" C6" C7" 0.3(4) . . . . ?
C5" C5a" C6" C7" -178.7(3) . . . . ?
C5a" C6" C7" C8" 0.6(5) . . . . ?
C6" C7" C8" C9" -0.5(5) . . . . ?
C7" C8" C9" C9a" -0.3(5) . . . . ?
C6" C5a" C9a" C9" -1.1(4) . . . . ?
C5" C5a" C9a" C9" 177.8(2) . . . . ?
C6" C5a" C9a" C10" 177.7(2) . . . . ?
C5" C5a" C9a" C10" -3.4(4) . . . . ?
C8" C9" C9a" C5a" 1.1(4) . . . . ?
C8" C9" C9a" C10" -177.7(3) . . . . ?
C5a" C9a" C10" C12" -112.1(3) . . . . ?
C9" C9a" C10" C12" 66.6(3) . . . . ?
C5a" C9a" C10" C10a" 3.4(4) . . . . ?
C9" C9a" C10" C10a" -177.8(2) . . . . ?
C5a" C9a" C10" C2' 128.0(3) . . . . ?
C9" C9a" C10" C2' -53.3(3) . . . . ?
C3' C2' C10" C12" -0.3(4) . . . . ?
C1' C2' C10" C12" 179.3(3) . . . . ?
C3' C2' C10" C10a" -117.4(3) . . . . ?
C1' C2' C10" C10a" 62.3(3) . . . . ?
C3' C2' C10" C9a" 115.9(3) . . . . ?
C1' C2' C10" C9a" -64.5(3) . . . . ?
C4" C4a" C10a" C1" 0.2(4) . . . . ?
C5" C4a" C10a" C1" 179.4(3) . . . . ?
C4" C4a" C10a" C10" -178.8(3) . . . . ?
C5" C4a" C10a" C10" 0.5(4) . . . . ?
C2" C1" C10a" C4a" -0.2(4) . . . . ?
C2" C1" C10a" C10" 178.8(3) . . . . ?
C12" C10" C10a" C4a" 113.4(3) . . . . ?
C9a" C10" C10a" C4a" -1.9(4) . . . . ?
C2' C10" C10a" C4a" -126.1(3) . . . . ?
C12" C10" C10a" C1" -65.6(3) . . . . ?
C9a" C10" C10a" C1" 179.1(2) . . . . ?
C2' C10" C10a" C1" 54.9(3) . . . . ?
C6B C1B C2B C3B -1.5(7) . . . . ?
C1B C2B C3B C4B 0.4(7) . . . . ?
C2B C3B C4B C5B 1.3(8) . . . . ?
C3B C4B C5B C6B -1.9(8) . . . . ?
C2B C1B C6B C5B 0.9(7) . . . . ?
C4B C5B C6B C1B 0.8(8) . . . . ?
